data_7044999
loop_
_publ_author_name
'Shi, Lin'
'Gao, Xiao-Mei'
'Liu, Ting-Yu'
'Huang, Xiao-Hui'
'Gong, Zhi-Hui'
'Chen, Yi-Ping'
'Sun, Yan-Qiong'

_publ_section_title
;
 Two novel Dawson-like tungstoantimonates with difunctional photocatalytic
 and magnetic properties.
;
_journal_issue 4
_journal_name_full 'Dalton transactions (Cambridge, England : 2003)'
_journal_page_first 1347
_journal_page_last 1354
_journal_paper_doi 10.1039/c7dt03708b
_journal_volume 47
_journal_year 2018
_chemical_formula_sum 'C60 H48 Cu5 N10 O69 Sb W18'
_chemical_formula_weight 5761.83
_space_group_IT_number 2
_space_group_name_Hall '-P 1'
_space_group_name_H-M_alt 'P -1'
_symmetry_cell_setting triclinic
_symmetry_space_group_name_Hall '-P 1'
_symmetry_space_group_name_H-M 'P -1'
_atom_sites_solution_hydrogens geom
_atom_sites_solution_primary direct
_atom_sites_solution_secondary difmap
_audit_creation_method SHELXL-97
_audit_update_record
;
2016-06-15 deposited with the CCDC.
2017-12-04 downloaded from the CCDC.
;
_cell_angle_alpha 97.50(3)
_cell_angle_beta 96.85(3)
_cell_angle_gamma 92.83(3)
_cell_formula_units_Z 1
_cell_length_a 12.800(3)
_cell_length_b 13.810(3)
_cell_length_c 15.700(3)
_cell_measurement_reflns_used 21674
_cell_measurement_temperature 173(2)
_cell_volume 2725.9(11)
_computing_cell_refinement PROCESS-AUTO
_computing_data_collection 'PROCESS-AUTO (Rigaku, 1998)'
_computing_data_reduction 'CrystalStructure (Rigaku/MSC, 2002)'
_computing_molecular_graphics 'SHELXTL (Sheldrick, 2001)'
_computing_publication_material SHELXTL
_computing_structure_refinement 'SHELXL-97 (Sheldrick, 1997)'
_computing_structure_solution 'SHELXS-97 (Sheldrick, 1990)'
_diffrn_ambient_temperature 173(2)
_diffrn_measured_fraction_theta_full 0.955
_diffrn_measured_fraction_theta_max 0.955
_diffrn_measurement_device_type 'Rigaku weissenberg IP'
_diffrn_measurement_method 'scintillation counter'
_diffrn_radiation_monochromator graphite
_diffrn_radiation_source 'fine-focus sealed tube'
_diffrn_radiation_type MoK\a
_diffrn_radiation_wavelength 0.71073
_diffrn_reflns_av_R_equivalents 0.0967
_diffrn_reflns_av_sigmaI/netI 0.0937
_diffrn_reflns_limit_h_max 14
_diffrn_reflns_limit_h_min -15
_diffrn_reflns_limit_k_max 12
_diffrn_reflns_limit_k_min -17
_diffrn_reflns_limit_l_max 19
_diffrn_reflns_limit_l_min -19
_diffrn_reflns_number 19417
_diffrn_reflns_theta_full 26.00
_diffrn_reflns_theta_max 26.00
_diffrn_reflns_theta_min 3.20
_exptl_absorpt_coefficient_mu 20.194
_exptl_crystal_colour Green
_exptl_crystal_density_diffrn 3.510
_exptl_crystal_density_method 'not measured'
_exptl_crystal_description Block
_exptl_crystal_F_000 2558
_refine_diff_density_max 7.809
_refine_diff_density_min -6.484
_refine_diff_density_rms 0.857
_refine_ls_extinction_method none
_refine_ls_goodness_of_fit_ref 1.100
_refine_ls_hydrogen_treatment mixed
_refine_ls_matrix_type full
_refine_ls_number_parameters 679
_refine_ls_number_reflns 10225
_refine_ls_number_restraints 65
_refine_ls_restrained_S_all 1.245
_refine_ls_R_factor_all 0.1129
_refine_ls_R_factor_gt 0.1069
_refine_ls_shift/su_max 0.000
_refine_ls_shift/su_mean 0.000
_refine_ls_structure_factor_coef Fsqd
_refine_ls_weighting_details 'calc w=1/[\s^2^(Fo^2^)+(0.1806P)^2^+118.9448P] where P=(Fo^2^+2Fc^2^)/3'
_refine_ls_weighting_scheme calc
_refine_ls_wR_factor_gt 0.2794
_refine_ls_wR_factor_ref 0.2867
_reflns_number_gt 9379
_reflns_number_total 10225
_reflns_threshold_expression >2sigma(I)
_cod_data_source_file c7dt03708b2.cif
_cod_data_source_block cf82
_cod_depositor_comments
;
The following automatic conversions were performed:

'_symmetry_cell_setting' value 'Triclinic' changed to 'triclinic'
according to
/home/data/users/saulius/crontab/automatic-downloads/rss-feeds/RSC/lib/dictionaries/cif_core.dic
dictionary named 'cif_core.dic' version 2.4.2 from 2011-04-26.

Automatic conversion script
Id: cif_fix_values 4973 2017-02-22 13:04:09Z antanas 

 Adding full bibliography for 7044998--7044999.cif.
;
_cod_original_cell_volume 2725.9(9)
_cod_original_sg_symbol_H-M P-1
_cod_database_code 7044999

loop_
_symmetry_equiv_pos_as_xyz
'x, y, z'
'-x, -y, -z'

loop_
_atom_site_label
_atom_site_type_symbol
_atom_site_fract_x
_atom_site_fract_y
_atom_site_fract_z
_atom_site_U_iso_or_equiv
_atom_site_adp_type
_atom_site_occupancy
_atom_site_symmetry_multiplicity
_atom_site_calc_flag
_atom_site_refinement_flags
C1 C -0.517(4) 0.634(3) 0.237(3) 0.064(13) Uani 1 1 d .
H1 H -0.5528 0.6348 0.2866 0.077 Uiso 1 1 calc R
C2 C -0.510(5) 0.730(4) 0.201(4) 0.09(2) Uani 1 1 d .
H2 H -0.5398 0.7878 0.2253 0.108 Uiso 1 1 calc R
C3 C -0.463(6) 0.725(3) 0.138(5) 0.11(3) Uani 1 1 d .
H3 H -0.4543 0.7838 0.1133 0.132 Uiso 1 1 calc R
C9 C -0.396(2) 0.4690(16) 0.1002(15) 0.052(9) Uiso 1 1 d G
C8 C -0.4338(19) 0.5561(17) 0.1356(13) 0.041(8) Uani 1 1 d G
C4 C -0.418(2) 0.6410(16) 0.099(2) 0.10(2) Uani 1 1 d G
C5 C -0.365(3) 0.639(3) 0.026(2) 0.10(2) Uani 1 1 d GU
H5 H -0.3541 0.6966 0.0010 0.119 Uiso 1 1 calc R
C6 C -0.327(3) 0.551(3) -0.0092(17) 0.14(3) Uiso 1 1 d GU
H6 H -0.2911 0.5499 -0.0586 0.168 Uiso 1 1 calc R
C7 C -0.343(2) 0.467(2) 0.0278(16) 0.09(2) Uani 1 1 d G
C10 C -0.3152(13) 0.3657(12) -0.0049(10) 0.000(3) Uiso 1 1 d .
H10 H -0.2796 0.3536 -0.0545 0.000 Uiso 1 1 calc R
C11 C -0.346(7) 0.283(7) 0.045(5) 0.13(3) Uiso 1 1 d .
H11 H -0.3277 0.2182 0.0270 0.160 Uiso 1 1 calc R
C12 C -0.393(4) 0.298(3) 0.106(3) 0.077(16) Uani 1 1 d .
H12 H -0.4149 0.2428 0.1319 0.092 Uiso 1 1 calc R
C13 C -0.644(3) 0.119(3) 0.336(3) 0.049(9) Uani 1 1 d .
H13 H -0.6705 0.1781 0.3190 0.059 Uiso 1 1 calc R
C14 C -0.712(3) 0.051(2) 0.355(3) 0.048(10) Uani 1 1 d .
H14 H -0.7853 0.0613 0.3488 0.057 Uiso 1 1 calc R
C15 C -0.678(3) -0.035(3) 0.385(3) 0.050(9) Uani 1 1 d .
H15 H -0.7249 -0.0807 0.4046 0.060 Uiso 1 1 calc R
C16 C -0.572(2) -0.050(2) 0.386(2) 0.041(8) Uani 1 1 d .
C17 C -0.506(2) 0.024(2) 0.3683(19) 0.030(6) Uani 1 1 d .
C18 C -0.393(2) 0.013(2) 0.376(2) 0.034(6) Uani 1 1 d .
C19 C -0.349(3) -0.0698(19) 0.402(2) 0.034(6) Uani 1 1 d .
C20 C -0.421(3) -0.144(2) 0.421(3) 0.052(9) Uani 1 1 d .
H20 H -0.3950 -0.2035 0.4375 0.062 Uiso 1 1 calc R
C21 C -0.524(3) -0.132(2) 0.417(2) 0.045(8) Uani 1 1 d .
H21 H -0.5685 -0.1809 0.4348 0.054 Uiso 1 1 calc R
C22 C -0.2384(14) -0.0724(12) 0.4046(10) 0.000(3) Uiso 1 1 d .
H22 H -0.2049 -0.1291 0.4188 0.000 Uiso 1 1 calc R
C23 C -0.182(2) 0.002(2) 0.388(3) 0.046(9) Uani 1 1 d .
H23 H -0.1076 0.0003 0.3928 0.055 Uiso 1 1 calc R
C24 C -0.2301(14) 0.0824(12) 0.3621(10) 0.000(3) Uiso 1 1 d .
H24 H -0.1866 0.1346 0.3486 0.000 Uiso 1 1 calc R
Cu1 Cu -0.4698(3) 0.4270(3) 0.2529(3) 0.0371(8) Uani 1 1 d .
Cu2 Cu -0.4187(3) 0.1985(2) 0.3187(2) 0.0299(8) Uani 1 1 d .
N1 N -0.481(2) 0.552(2) 0.210(2) 0.048(7) Uani 1 1 d .
N2 N -0.419(2) 0.388(2) 0.1419(19) 0.045(7) Uani 1 1 d .
N3 N -0.538(2) 0.1084(18) 0.3393(18) 0.035(6) Uani 1 1 d .
N4 N -0.3339(18) 0.0915(16) 0.3552(16) 0.029(5) Uani 1 1 d .
Cu3 Cu 0.2711(9) 0.0452(9) 0.0074(9) 0.085(5) Uani 0.50 1 d P
O1 O 0.0139(19) 0.8777(13) 0.4249(15) 0.039(5) Uani 1 1 d .
O2 O 0.1819(14) 0.7703(13) 0.4776(13) 0.026(4) Uani 1 1 d .
O3 O 0.1040(17) 0.7544(15) 0.3096(14) 0.036(5) Uani 1 1 d .
O4 O -0.0838(16) 0.6955(14) 0.3515(12) 0.030(4) Uani 1 1 d .
O5 O 0.3741(14) 0.7091(13) 0.5400(13) 0.028(4) Uani 1 1 d .
O6 O 0.1863(15) 0.6217(12) 0.5707(11) 0.023(4) Uani 1 1 d .
O7 O 0.2850(15) 0.6710(14) 0.3623(13) 0.029(4) Uani 1 1 d .
O8 O 0.1066(17) 0.6059(15) 0.3944(12) 0.032(4) Uani 1 1 d .
O9 O 0.2278(18) 0.6829(16) 0.1887(14) 0.039(5) Uani 1 1 d .
O10 O 0.0319(10) 0.5947(9) 0.2120(7) 0.000(2) Uiso 1 1 d .
O11 O -0.3030(18) 0.6714(15) 0.3133(15) 0.040(5) Uani 1 1 d .
O12 O -0.1693(16) 0.5704(15) 0.2057(13) 0.034(5) Uani 1 1 d .
O13 O -0.0838(18) 0.4734(16) 0.0677(13) 0.038(5) Uani 1 1 d .
O14 O -0.2768(16) 0.4692(13) 0.3053(14) 0.033(5) Uani 1 1 d .
O15 O -0.0759(15) 0.4832(14) 0.3289(13) 0.030(4) Uani 1 1 d .
O16 O 0.2259(10) 0.5078(9) 0.2678(7) 0.000(2) Uiso 1 1 d .
O17 O 0.2947(14) 0.5238(13) 0.4584(13) 0.026(4) Uani 1 1 d .
O18 O 0.3937(18) 0.3610(16) 0.5062(18) 0.047(6) Uani 1 1 d .
O19 O 0.1942(15) 0.4130(14) 0.5565(12) 0.027(4) Uani 1 1 d .
O20 O 0.2971(15) 0.3636(15) 0.3391(14) 0.033(4) Uani 1 1 d .
O21 O 0.1152(14) 0.4000(13) 0.3788(13) 0.025(4) Uani 1 1 d .
O22 O 0.245(2) 0.3252(16) 0.1606(16) 0.044(5) Uani 1 1 d .
O23 O 0.042(2) 0.3872(18) 0.1950(12) 0.046(6) Uani 1 1 d .
O24 O -0.1622(15) 0.3708(13) 0.1910(12) 0.026(4) Uani 1 1 d .
O25 O -0.2937(16) 0.2675(13) 0.2863(13) 0.030(4) Uani 1 1 d .
O26 O -0.0719(15) 0.2786(13) 0.3181(14) 0.030(4) Uani 1 1 d .
O27 O 0.1210(17) 0.2460(14) 0.2711(12) 0.031(4) Uani 1 1 d .
O28 O 0.0083(14) 0.2837(14) 0.4857(13) 0.027(4) Uani 1 1 d .
O29 O 0.2003(14) 0.2555(14) 0.4406(14) 0.031(4) Uani 1 1 d .
O30 O 0.0369(17) 0.1164(14) 0.3651(14) 0.035(5) Uani 1 1 d .
O31 O -0.500(2) 0.491(2) 0.3714(17) 0.067(8) Uani 1 1 d .
O32 O -0.5071(17) 0.2958(15) 0.2771(17) 0.041(5) Uani 1 1 d .
H32A H -0.5592 0.3052 0.3188 0.050 Uiso 1 1 calc R
H32B H -0.5472 0.2624 0.2224 0.050 Uiso 1 1 calc R
O33 O 0.2842(19) 0.0808(17) -0.1414(14) 0.000(4) Uiso 0.50 1 d P
O34 O 0.359(3) 0.178(3) 0.107(3) 0.046(12) Uani 0.50 1 d P
O35 O 0.384(5) -0.064(5) 0.104(4) 0.068(16) Uiso 0.50 1 d P
Sb1 Sb 0.0241(2) 0.4994(2) 0.4369(2) 0.0181(6) Uani 0.50 1 d P
W1 W 0.04189(9) 0.75878(8) 0.41535(8) 0.0272(3) Uani 1 1 d .
W2 W -0.19830(9) 0.59817(8) 0.32355(7) 0.0281(3) Uani 1 1 d .
W3 W 0.26084(8) 0.65497(8) 0.47872(7) 0.0251(3) Uani 1 1 d .
W4 W 0.17360(9) 0.63762(8) 0.26907(7) 0.0284(3) Uani 1 1 d .
W5 W -0.06544(9) 0.47939(8) 0.17790(7) 0.0289(3) Uani 1 1 d .
W6 W -0.18882(8) 0.35864(7) 0.30692(7) 0.0243(3) Uani 1 1 d .
W7 W 0.26915(8) 0.38451(8) 0.45863(8) 0.0266(3) Uani 1 1 d .
W8 W 0.18125(9) 0.36878(8) 0.24828(8) 0.0294(3) Uani 1 1 d .
W9 W 0.05824(9) 0.24102(7) 0.37638(8) 0.0273(3) Uani 1 1 d .
N5 N 0.1700(16) 0.0054(15) 0.0898(14) 0.000(5) Uiso 0.50 1 d PD
C25 C 0.1701(18) -0.0658(17) 0.1444(16) 0.000(6) Uiso 0.50 1 d PD
H25 H 0.2232 -0.1115 0.1452 0.000 Uiso 0.50 1 calc PR
C26 C 0.0923(18) -0.0696(17) 0.1975(16) 0.000(6) Uiso 0.50 1 d PD
H26 H 0.0945 -0.1155 0.2376 0.000 Uiso 0.50 1 calc PR
C27 C 0.0114(18) -0.0079(17) 0.1933(16) 0.000(6) Uiso 0.50 1 d PD
H27 H -0.0446 -0.0148 0.2271 0.000 Uiso 0.50 1 calc PR
C36 C 0.1688(19) 0.1962(17) -0.0849(15) 0.000(6) Uiso 0.50 1 d PD
H36 H 0.2232 0.1965 -0.1211 0.000 Uiso 0.50 1 calc PR
N6 N 0.1667(17) 0.1307(16) -0.0249(13) 0.000(5) Uiso 0.50 1 d PD
C32 C 0.0889(12) 0.1328(13) 0.0270(11) 0.000(6) Uiso 0.50 1 d PGD
C33 C 0.0906(12) 0.0669(12) 0.0869(11) 0.000(6) Uiso 0.50 1 d PGD
C28 C 0.0113(14) 0.0640(14) 0.1399(12) 0.000(6) Uiso 0.50 1 d PGD
C29 C -0.0698(14) 0.1270(16) 0.1331(14) 0.15(8) Uani 0.50 1 d PGD
H29 H -0.1240 0.1250 0.1693 0.184 Uiso 0.50 1 calc PR
C30 C -0.0715(13) 0.1929(14) 0.0732(13) 0.000(6) Uiso 0.50 1 d PGD
H30 H -0.1270 0.2359 0.0685 0.000 Uiso 0.50 1 calc PR
C31 C 0.0078(13) 0.1958(12) 0.0202(11) 0.000(6) Uiso 0.50 1 d PGD
C34 C 0.0111(19) 0.2613(17) -0.0397(14) 0.000(6) Uiso 0.50 1 d PD
H34 H -0.0419 0.3067 -0.0450 0.000 Uiso 0.50 1 calc PR
C35 C 0.0904(19) 0.2607(18) -0.0910(15) 0.23(12) Uiso 0.50 1 d PD
H35 H 0.0914 0.3058 -0.1318 0.273 Uiso 0.50 1 calc PR
OW1 O 0.516(2) -0.004(2) 0.1071(16) 0.050(6) Uiso 1 1 d G
HW1A H 0.4787 0.0202 0.1462 0.075 Uiso 1 1 d G
HW1B H 0.4833 -0.0017 0.0558 0.075 Uiso 1 1 d G

loop_
_atom_site_aniso_label
_atom_site_aniso_U_11
_atom_site_aniso_U_22
_atom_site_aniso_U_33
_atom_site_aniso_U_23
_atom_site_aniso_U_13
_atom_site_aniso_U_12
C1 0.09(3) 0.030(18) 0.06(2) -0.002(16) -0.03(2) 0.035(19)
C2 0.10(5) 0.06(3) 0.10(4) 0.05(3) -0.05(4) -0.01(3)
C3 0.12(6) 0.02(2) 0.17(7) 0.03(3) -0.08(5) 0.00(3)
C8 0.040(18) 0.036(17) 0.044(17) 0.010(13) -0.012(14) -0.007(14)
C4 0.07(3) 0.11(4) 0.10(4) 0.07(3) -0.05(3) -0.05(3)
C5 0.08(4) 0.13(5) 0.10(4) 0.08(4) 0.03(3) -0.03(4)
C7 0.03(2) 0.21(7) 0.020(15) 0.02(2) 0.001(14) -0.03(3)
C12 0.11(4) 0.06(3) 0.04(2) -0.034(19) -0.02(2) 0.03(3)
C13 0.033(18) 0.037(18) 0.08(2) 0.008(17) 0.006(17) 0.012(14)
C14 0.036(17) 0.011(12) 0.11(3) 0.008(15) 0.048(19) 0.008(11)
C15 0.034(18) 0.042(19) 0.08(3) 0.021(18) 0.034(18) -0.006(15)
C16 0.018(14) 0.032(16) 0.08(2) 0.018(15) 0.009(14) -0.003(12)
C17 0.021(13) 0.024(14) 0.046(16) 0.005(12) 0.010(12) -0.003(11)
C18 0.032(16) 0.023(14) 0.048(17) 0.013(12) 0.007(13) -0.010(12)
C19 0.043(17) 0.013(12) 0.046(16) 0.014(11) 0.001(13) 0.004(11)
C20 0.06(2) 0.026(16) 0.08(2) 0.038(16) 0.018(19) 0.006(16)
C21 0.05(2) 0.020(14) 0.08(2) 0.023(14) 0.029(17) 0.007(13)
C23 0.021(15) 0.026(15) 0.09(3) 0.007(16) 0.006(16) 0.004(12)
Cu1 0.037(2) 0.0333(19) 0.045(2) 0.0127(15) 0.0105(16) 0.0019(16)
Cu2 0.0200(16) 0.0178(15) 0.055(2) 0.0153(14) 0.0089(14) -0.0006(12)
N1 0.023(14) 0.060(19) 0.060(18) 0.010(14) -0.001(12) 0.002(12)
N2 0.035(15) 0.053(18) 0.052(16) 0.013(13) 0.019(12) 0.009(13)
N3 0.023(12) 0.028(13) 0.056(15) 0.010(11) 0.009(11) -0.001(10)
N4 0.023(12) 0.018(11) 0.049(14) 0.013(10) 0.011(10) 0.006(9)
Cu3 0.056(6) 0.067(7) 0.120(9) -0.059(7) 0.057(6) -0.042(5)
O1 0.048(13) 0.009(8) 0.065(14) 0.018(9) 0.014(11) 0.003(8)
O2 0.014(8) 0.023(9) 0.045(11) 0.016(8) 0.004(8) 0.004(7)
O3 0.038(12) 0.024(10) 0.047(12) 0.014(9) 0.000(9) -0.001(9)
O4 0.034(11) 0.024(9) 0.035(10) 0.014(8) 0.004(8) 0.008(8)
O5 0.015(9) 0.020(9) 0.051(11) 0.007(8) 0.004(8) 0.002(7)
O6 0.028(10) 0.014(8) 0.027(9) 0.010(7) 0.000(7) -0.001(7)
O7 0.021(9) 0.022(9) 0.045(11) 0.007(8) 0.009(8) -0.003(7)
O8 0.042(12) 0.029(10) 0.029(9) 0.007(8) 0.018(9) -0.004(9)
O9 0.040(12) 0.036(12) 0.042(11) 0.013(9) 0.010(9) -0.008(10)
O11 0.038(12) 0.027(11) 0.056(13) 0.011(9) 0.007(10) -0.002(9)
O12 0.033(11) 0.036(11) 0.037(10) 0.029(9) -0.006(8) -0.009(9)
O13 0.041(12) 0.044(12) 0.030(10) 0.019(9) 0.001(9) -0.008(10)
O14 0.028(10) 0.012(8) 0.060(13) 0.016(8) 0.001(9) 0.000(7)
O15 0.017(9) 0.027(10) 0.047(11) 0.011(8) 0.007(8) -0.008(7)
O17 0.017(9) 0.021(9) 0.044(11) 0.012(8) 0.009(8) -0.001(7)
O18 0.026(11) 0.028(11) 0.088(18) 0.018(11) -0.001(11) -0.002(9)
O19 0.023(9) 0.027(10) 0.030(9) 0.007(7) 0.002(7) -0.007(8)
O20 0.016(9) 0.035(11) 0.052(12) 0.016(9) 0.006(8) 0.001(8)
O21 0.013(8) 0.016(8) 0.050(11) 0.009(8) 0.010(8) 0.001(7)
O22 0.050(14) 0.026(11) 0.057(14) 0.007(10) 0.016(11) -0.001(10)
O23 0.066(16) 0.055(14) 0.019(9) -0.001(9) 0.006(9) 0.049(13)
O24 0.027(10) 0.020(9) 0.030(9) -0.005(7) 0.007(8) 0.002(7)
O25 0.028(10) 0.014(8) 0.053(12) 0.014(8) 0.021(9) 0.001(7)
O26 0.019(9) 0.020(9) 0.053(12) 0.015(8) 0.002(8) -0.003(7)
O27 0.039(11) 0.022(9) 0.032(10) -0.005(8) 0.008(8) 0.009(8)
O28 0.012(8) 0.027(10) 0.047(11) 0.016(8) 0.004(8) 0.005(7)
O29 0.014(9) 0.024(10) 0.051(12) 0.001(8) 0.000(8) -0.001(7)
O30 0.033(11) 0.015(9) 0.056(13) 0.003(8) 0.009(9) 0.002(8)
O31 0.061(18) 0.09(2) 0.054(15) 0.020(14) 0.024(13) -0.028(16)
O32 0.031(11) 0.023(10) 0.080(16) 0.031(10) 0.016(11) 0.010(8)
O34 0.02(2) 0.04(2) 0.08(3) 0.00(2) 0.00(2) -0.007(18)
Sb1 0.0136(14) 0.0142(14) 0.0285(15) 0.0069(12) 0.0070(12) -0.0005(11)
W1 0.0257(6) 0.0161(5) 0.0436(6) 0.0114(4) 0.0111(5) 0.0031(4)
W2 0.0218(6) 0.0258(6) 0.0389(6) 0.0111(4) 0.0050(4) 0.0037(4)
W3 0.0200(5) 0.0211(5) 0.0359(6) 0.0082(4) 0.0082(4) -0.0035(4)
W4 0.0275(6) 0.0259(6) 0.0354(6) 0.0119(4) 0.0120(5) -0.0038(4)
W5 0.0269(6) 0.0292(6) 0.0326(6) 0.0102(4) 0.0073(4) -0.0026(5)
W6 0.0207(5) 0.0196(5) 0.0345(6) 0.0081(4) 0.0074(4) -0.0026(4)
W7 0.0187(5) 0.0205(5) 0.0425(6) 0.0066(4) 0.0082(4) 0.0028(4)
W8 0.0270(6) 0.0263(6) 0.0388(6) 0.0079(5) 0.0152(5) 0.0036(4)
W9 0.0250(6) 0.0154(5) 0.0437(6) 0.0052(4) 0.0122(5) -0.0002(4)
C29 0.06(6) 0.3(2) 0.06(6) -0.10(10) 0.00(5) -0.01(9)

loop_
_atom_type_symbol
_atom_type_description
_atom_type_scat_dispersion_real
_atom_type_scat_dispersion_imag
_atom_type_scat_source
C C 0.0033 0.0016 'International Tables Vol C Tables 4.2.6.8 and 6.1.1.4'
H H 0.0000 0.0000 'International Tables Vol C Tables 4.2.6.8 and 6.1.1.4'
Cu Cu 0.3201 1.2651 'International Tables Vol C Tables 4.2.6.8 and 6.1.1.4'
N N 0.0061 0.0033 'International Tables Vol C Tables 4.2.6.8 and 6.1.1.4'
O O 0.0106 0.0060 'International Tables Vol C Tables 4.2.6.8 and 6.1.1.4'
Sb Sb -0.5866 1.5461 'International Tables Vol C Tables 4.2.6.8 and 6.1.1.4'
W W -0.8490 6.8722 'International Tables Vol C Tables 4.2.6.8 and 6.1.1.4'

loop_
_geom_angle_atom_site_label_1
_geom_angle_atom_site_label_2
_geom_angle_atom_site_label_3
_geom_angle
_geom_angle_site_symmetry_1
_geom_angle_site_symmetry_3
N1 C1 C2 129(6) . .
N1 C1 H1 115.4 . .
C2 C1 H1 115.4 . .
C3 C2 C1 112(7) . .
C3 C2 H2 123.9 . .
C1 C2 H2 123.9 . .
C2 C3 C4 127(6) . .
C2 C3 H3 116.7 . .
C4 C3 H3 116.7 . .
C8 C9 C7 120.0 . .
C8 C9 N2 115(2) . .
C7 C9 N2 125(2) . .
N1 C8 C9 116(2) . .
N1 C8 C4 124(2) . .
C9 C8 C4 120.0 . .
C5 C4 C8 120.0 . .
C5 C4 C3 125(4) . .
C8 C4 C3 115(4) . .
C4 C5 C6 120.0 . .
C4 C5 H5 120.0 . .
C6 C5 H5 120.0 . .
C7 C6 C5 120.0 . .
C7 C6 H6 120.0 . .
C5 C6 H6 120.0 . .
C6 C7 C9 120.0 . .
C6 C7 C10 127(2) . .
C9 C7 C10 113(2) . .
C7 C10 C11 117(4) . .
C7 C10 H10 121.3 . .
C11 C10 H10 121.3 . .
C12 C11 C10 121(8) . .
C12 C11 H11 119.4 . .
C10 C11 H11 119.4 . .
C11 C12 N2 125(7) . .
C11 C12 H12 117.3 . .
N2 C12 H12 117.3 . .
C14 C13 N3 123(3) . .
C14 C13 H13 118.6 . .
N3 C13 H13 118.6 . .
C13 C14 C15 122(3) . .
C13 C14 H14 119.1 . .
C15 C14 H14 119.1 . .
C16 C15 C14 116(3) . .
C16 C15 H15 121.9 . .
C14 C15 H15 121.9 . .
C17 C16 C15 119(3) . .
C17 C16 C21 117(3) . .
C15 C16 C21 123(3) . .
C16 C17 N3 125(3) . .
C16 C17 C18 120(3) . .
N3 C17 C18 115(2) . .
N4 C18 C19 124(3) . .
N4 C18 C17 115(3) . .
C19 C18 C17 121(3) . .
C18 C19 C22 116(2) . .
C18 C19 C20 117(3) . .
C22 C19 C20 127(3) . .
C21 C20 C19 121(3) . .
C21 C20 H20 119.5 . .
C19 C20 H20 119.5 . .
C20 C21 C16 123(3) . .
C20 C21 H21 118.3 . .
C16 C21 H21 118.3 . .
C23 C22 C19 121(2) . .
C23 C22 H22 119.6 . .
C19 C22 H22 119.6 . .
C22 C23 C24 120(3) . .
C22 C23 H23 119.8 . .
C24 C23 H23 119.8 . .
N4 C24 C23 124(2) . .
N4 C24 H24 118.1 . .
C23 C24 H24 118.1 . .
N1 Cu1 O32 160.6(11) . .
N1 Cu1 N2 83.2(13) . .
O32 Cu1 N2 96.8(12) . .
N1 Cu1 O31 89.7(13) . .
O32 Cu1 O31 92.9(11) . .
N2 Cu1 O31 168.3(12) . .
O32 Cu2 O25 90.4(8) . .
O32 Cu2 N4 175.9(10) . .
O25 Cu2 N4 91.6(9) . .
O32 Cu2 N3 95.2(10) . .
O25 Cu2 N3 170.3(10) . .
N4 Cu2 N3 82.3(10) . .
O32 Cu2 O5 93.5(9) . 2_566
O25 Cu2 O5 86.5(8) . 2_566
N4 Cu2 O5 90.2(9) . 2_566
N3 Cu2 O5 101.0(9) . 2_566
C1 N1 C8 112(4) . .
C1 N1 Cu1 135(3) . .
C8 N1 Cu1 113(2) . .
C12 N2 C9 118(3) . .
C12 N2 Cu1 130(3) . .
C9 N2 Cu1 111(2) . .
C13 N3 C17 115(3) . .
C13 N3 Cu2 132(2) . .
C17 N3 Cu2 113.5(19) . .
C24 N4 C18 115(2) . .
C24 N4 Cu2 130.6(17) . .
C18 N4 Cu2 114(2) . .
N6 Cu3 N5 84.7(8) . .
N6 Cu3 O34 88.5(15) . .
N5 Cu3 O34 95.0(15) . .
N6 Cu3 O33 70.1(9) . .
N5 Cu3 O33 144.5(11) . .
O34 Cu3 O33 108.4(15) . .
N6 Cu3 O35 159.3(16) . .
N5 Cu3 O35 76.8(16) . .
O34 Cu3 O35 84.1(19) . .
O33 Cu3 O35 130.6(16) . .
W1 O2 W3 118.8(10) . .
W1 O3 W4 118.9(10) . .
W1 O4 W2 156.2(11) . .
W3 O5 Cu2 136.1(10) . 2_566
W6 O6 W3 143.1(10) 2_566 .
W4 O7 W3 119.8(10) . .
Sb1 O8 W3 113.7(9) . .
Sb1 O8 W1 115.4(9) . .
W3 O8 W1 93.2(7) . .
Sb1 O8 W4 139.1(10) . .
W3 O8 W4 92.8(7) . .
W1 O8 W4 92.2(7) . .
W5 O10 W4 142.8(7) . .
W5 O12 W2 119.4(9) . .
W6 O14 W2 114.6(10) . .
Sb1 O15 W6 117.4(9) . .
Sb1 O15 W2 114.8(9) . .
W6 O15 W2 95.6(7) . .
Sb1 O15 W5 136.8(9) . .
W6 O15 W5 92.4(7) . .
W2 O15 W5 90.6(7) . .
W4 O16 W8 143.0(7) . .
W3 O17 W7 153.7(11) . .
W2 O19 W7 143.1(11) 2_566 .
W7 O20 W8 118.4(10) . .
Sb1 O21 W7 113.7(9) . .
Sb1 O21 W9 114.6(8) . .
W7 O21 W9 93.7(7) . .
Sb1 O21 W8 137.8(9) . .
W7 O21 W8 94.4(7) . .
W9 O21 W8 93.1(7) . .
W8 O23 W5 145.9(14) . .
W6 O24 W5 116.3(9) . .
W6 O25 Cu2 152.2(12) . .
W6 O26 W9 153.7(12) . .
W8 O27 W9 119.3(9) . .
W1 O28 W9 144.6(11) 2_566 .
W7 O29 W9 116.3(10) . .
Cu2 O32 Cu1 130.1(12) . .
Cu2 O32 H32A 104.8 . .
Cu1 O32 H32A 104.8 . .
Cu2 O32 H32B 104.8 . .
Cu1 O32 H32B 104.8 . .
H32A O32 H32B 105.8 . .
O15 Sb1 O8 90.4(8) . .
O15 Sb1 O21 89.3(8) . .
O8 Sb1 O21 89.0(8) . .
O15 Sb1 Sb1 123.5(6) . 2_566
O8 Sb1 Sb1 127.1(6) . 2_566
O21 Sb1 Sb1 126.2(6) . 2_566
O1 W1 O4 102.2(10) . .
O1 W1 O28 102.6(10) . 2_566
O4 W1 O28 86.3(8) . 2_566
O1 W1 O3 97.5(10) . .
O4 W1 O3 89.3(9) . .
O28 W1 O3 159.8(8) 2_566 .
O1 W1 O2 100.3(10) . .
O4 W1 O2 157.6(8) . .
O28 W1 O2 88.2(8) 2_566 .
O3 W1 O2 88.5(9) . .
O1 W1 O8 170.1(9) . .
O4 W1 O8 84.3(8) . .
O28 W1 O8 85.1(7) 2_566 .
O3 W1 O8 74.9(7) . .
O2 W1 O8 73.5(8) . .
O11 W2 O19 98.6(10) . 2_566
O11 W2 O4 100.3(9) . .
O19 W2 O4 89.2(8) 2_566 .
O11 W2 O12 101.9(10) . .
O19 W2 O12 158.9(9) 2_566 .
O4 W2 O12 92.0(8) . .
O11 W2 O14 99.2(9) . .
O19 W2 O14 84.8(8) 2_566 .
O4 W2 O14 160.3(8) . .
O12 W2 O14 87.0(9) . .
O11 W2 O15 172.0(8) . .
O19 W2 O15 82.9(8) 2_566 .
O4 W2 O15 87.5(7) . .
O12 W2 O15 76.1(8) . .
O14 W2 O15 73.1(7) . .
O5 W3 O17 101.7(8) . .
O5 W3 O6 98.6(9) . .
O17 W3 O6 88.5(8) . .
O5 W3 O2 97.8(8) . .
O17 W3 O2 160.5(8) . .
O6 W3 O2 88.0(8) . .
O5 W3 O7 102.9(9) . .
O17 W3 O7 89.6(8) . .
O6 W3 O7 158.3(8) . .
O2 W3 O7 86.6(8) . .
O5 W3 O8 171.7(8) . .
O17 W3 O8 86.2(8) . .
O6 W3 O8 84.1(7) . .
O2 W3 O8 74.4(8) . .
O7 W3 O8 74.2(7) . .
O9 W4 O7 100.3(10) . .
O9 W4 O16 103.8(9) . .
O7 W4 O16 83.2(7) . .
O9 W4 O3 97.2(10) . .
O7 W4 O3 89.8(8) . .
O16 W4 O3 158.7(7) . .
O9 W4 O10 101.4(8) . .
O7 W4 O10 157.8(7) . .
O16 W4 O10 96.3(5) . .
O3 W4 O10 82.6(7) . .
O9 W4 O8 168.7(9) . .
O7 W4 O8 73.2(8) . .
O16 W4 O8 84.8(6) . .
O3 W4 O8 73.9(8) . .
O10 W4 O8 84.6(6) . .
O13 W5 O12 99.0(10) . .
O13 W5 O23 101.9(10) . .
O12 W5 O23 159.0(8) . .
O13 W5 O24 99.5(9) . .
O12 W5 O24 90.3(8) . .
O23 W5 O24 84.3(10) . .
O13 W5 O10 102.0(8) . .
O12 W5 O10 83.2(7) . .
O23 W5 O10 94.5(9) . .
O24 W5 O10 158.3(6) . .
O13 W5 O15 169.0(9) . .
O12 W5 O15 73.8(7) . .
O23 W5 O15 85.3(8) . .
O24 W5 O15 72.6(7) . .
O10 W5 O15 85.6(5) . .
O25 W6 O6 96.0(8) . 2_566
O25 W6 O26 100.1(8) . .
O6 W6 O26 90.1(9) 2_566 .
O25 W6 O24 100.5(9) . .
O6 W6 O24 163.3(7) 2_566 .
O26 W6 O24 89.1(9) . .
O25 W6 O14 96.0(8) . .
O6 W6 O14 86.6(8) 2_566 .
O26 W6 O14 163.9(8) . .
O24 W6 O14 89.6(9) . .
O25 W6 O15 172.6(8) . .
O6 W6 O15 84.7(8) 2_566 .
O26 W6 O15 87.3(8) . .
O24 W6 O15 78.7(8) . .
O14 W6 O15 76.7(8) . .
O18 W7 O19 102.8(11) . .
O18 W7 O29 100.6(9) . .
O19 W7 O29 87.8(8) . .
O18 W7 O17 98.0(9) . .
O19 W7 O17 88.8(8) . .
O29 W7 O17 161.4(8) . .
O18 W7 O20 97.4(11) . .
O19 W7 O20 159.9(8) . .
O29 W7 O20 88.2(9) . .
O17 W7 O20 88.7(8) . .
O18 W7 O21 170.9(10) . .
O19 W7 O21 85.5(7) . .
O29 W7 O21 75.7(7) . .
O17 W7 O21 85.8(7) . .
O20 W7 O21 74.4(7) . .
O22 W8 O23 102.9(10) . .
O22 W8 O27 98.5(9) . .
O23 W8 O27 85.2(10) . .
O22 W8 O20 97.9(11) . .
O23 W8 O20 159.1(9) . .
O27 W8 O20 90.0(9) . .
O22 W8 O16 102.6(8) . .
O23 W8 O16 94.6(9) . .
O27 W8 O16 158.4(6) . .
O20 W8 O16 82.4(7) . .
O22 W8 O21 167.4(9) . .
O23 W8 O21 86.4(8) . .
O27 W8 O21 73.5(7) . .
O20 W8 O21 72.8(8) . .
O16 W8 O21 84.9(6) . .
O30 W9 O27 96.6(9) . .
O30 W9 O26 101.7(9) . .
O27 W9 O26 88.9(9) . .
O30 W9 O28 103.1(9) . .
O27 W9 O28 160.2(8) . .
O26 W9 O28 88.6(8) . .
O30 W9 O29 99.6(9) . .
O27 W9 O29 88.6(9) . .
O26 W9 O29 158.7(8) . .
O28 W9 O29 86.7(8) . .
O30 W9 O21 168.8(9) . .
O27 W9 O21 74.2(7) . .
O26 W9 O21 84.8(7) . .
O28 W9 O21 86.1(7) . .
O29 W9 O21 74.2(7) . .
C33 N5 C25 119.3(10) . .
C33 N5 Cu3 107.2(10) . .
C25 N5 Cu3 133.4(12) . .
C26 C25 N5 119.2(11) . .
C26 C25 H25 120.4 . .
N5 C25 H25 120.4 . .
C27 C26 C25 121.0(11) . .
C27 C26 H26 119.5 . .
C25 C26 H26 119.5 . .
C26 C27 C28 120.1(11) . .
C26 C27 H27 119.9 . .
C28 C27 H27 119.9 . .
C35 C36 N6 118.8(12) . .
C35 C36 H36 120.6 . .
N6 C36 H36 120.6 . .
C32 N6 C36 119.5(10) . .
C32 N6 Cu3 111.8(10) . .
C36 N6 Cu3 128.2(12) . .
N6 C32 C33 117.6(9) . .
N6 C32 C31 122.4(9) . .
C33 C32 C31 120.0 . .
N5 C33 C32 117.8(9) . .
N5 C33 C28 122.1(9) . .
C32 C33 C28 120.0 . .
C27 C28 C29 121.8(9) . .
C27 C28 C33 118.0(9) . .
C29 C28 C33 120.0 . .
C28 C29 C30 120.0 . .
C28 C29 H29 120.0 . .
C30 C29 H29 120.0 . .
C29 C30 C31 120.0 . .
C29 C30 H30 120.0 . .
C31 C30 H30 120.0 . .
C34 C31 C30 122.5(10) . .
C34 C31 C32 117.5(10) . .
C30 C31 C32 120.0 . .
C35 C34 C31 120.3(11) . .
C35 C34 H34 119.8 . .
C31 C34 H34 119.8 . .
C34 C35 C36 121.5(13) . .
C34 C35 H35 119.3 . .
C36 C35 H35 119.3 . .
HW1A OW1 HW1B 109.5 . .

loop_
_geom_bond_atom_site_label_1
_geom_bond_atom_site_label_2
_geom_bond_distance
_geom_bond_site_symmetry_2
C1 N1 1.29(5) .
C1 C2 1.50(6) .
C1 H1 0.9500 .
C2 C3 1.22(10) .
C2 H2 0.9500 .
C3 C4 1.43(7) .
C3 H3 0.9500 .
C9 C8 1.3900 .
C9 C7 1.3900 .
C9 N2 1.41(4) .
C8 N1 1.38(4) .
C8 C4 1.3900 .
C4 C5 1.3900 .
C5 C6 1.3900 .
C5 H5 0.9500 .
C6 C7 1.3900 .
C6 H6 0.9500 .
C7 C10 1.50(3) .
C10 C11 1.53(9) .
C10 H10 0.9500 .
C11 C12 1.19(9) .
C11 H11 0.9500 .
C12 N2 1.36(5) .
C12 H12 0.9500 .
C13 C14 1.34(5) .
C13 N3 1.36(4) .
C13 H13 0.9500 .
C14 C15 1.41(5) .
C14 H14 0.9500 .
C15 C16 1.38(5) .
C15 H15 0.9500 .
C16 C17 1.37(4) .
C16 C21 1.43(4) .
C17 N3 1.37(4) .
C17 C18 1.46(4) .
C18 N4 1.38(3) .
C18 C19 1.39(4) .
C19 C22 1.42(4) .
C19 C20 1.43(4) .
C20 C21 1.33(5) .
C20 H20 0.9500 .
C21 H21 0.9500 .
C22 C23 1.30(4) .
C22 H22 0.9500 .
C23 C24 1.38(4) .
C23 H23 0.9500 .
C24 N4 1.33(3) .
C24 H24 0.9500 .
Cu1 N1 1.94(3) .
Cu1 O32 1.95(2) .
Cu1 N2 1.95(3) .
Cu1 O31 2.04(3) .
Cu2 O32 1.93(2) .
Cu2 O25 1.974(18) .
Cu2 N4 1.98(2) .
Cu2 N3 2.01(2) .
Cu2 O5 2.40(2) 2_566
Cu3 N6 1.89(2) .
Cu3 N5 2.04(2) .
Cu3 O34 2.40(4) .
Cu3 O33 2.47(3) .
Cu3 O35 2.64(7) .
O1 W1 1.690(19) .
O2 W1 1.925(18) .
O2 W3 1.928(18) .
O3 W1 1.92(2) .
O3 W4 1.95(2) .
O4 W1 1.90(2) .
O4 W2 1.91(2) .
O5 W3 1.720(18) .
O5 Cu2 2.40(2) 2_566
O6 W6 1.901(17) 2_566
O6 W3 1.914(18) .
O7 W4 1.910(19) .
O7 W3 1.93(2) .
O8 Sb1 1.999(19) .
O8 W3 2.26(2) .
O8 W1 2.30(2) .
O8 W4 2.321(18) .
O9 W4 1.68(2) .
O10 W5 1.949(12) .
O10 W4 1.952(12) .
O11 W2 1.72(2) .
O12 W5 1.92(2) .
O12 W2 1.92(2) .
O13 W5 1.709(19) .
O14 W6 1.943(19) .
O14 W2 1.971(18) .
O15 Sb1 1.98(2) .
O15 W6 2.156(18) .
O15 W2 2.29(2) .
O15 W5 2.38(2) .
O16 W4 1.944(12) .
O16 W8 1.949(12) .
O17 W3 1.879(18) .
O17 W7 1.936(18) .
O18 W7 1.74(2) .
O19 W2 1.905(18) 2_566
O19 W7 1.914(19) .
O20 W7 1.94(2) .
O20 W8 1.94(2) .
O21 Sb1 2.039(18) .
O21 W7 2.241(18) .
O21 W9 2.274(17) .
O21 W8 2.306(19) .
O22 W8 1.74(2) .
O23 W8 1.92(2) .
O23 W5 1.94(2) .
O24 W6 1.918(19) .
O24 W5 1.945(19) .
O25 W6 1.764(18) .
O26 W6 1.909(19) .
O26 W9 1.930(19) .
O27 W8 1.92(2) .
O27 W9 1.93(2) .
O28 W1 1.900(19) 2_566
O28 W9 1.93(2) .
O29 W7 1.919(19) .
O29 W9 1.959(18) .
O30 W9 1.712(19) .
O32 H32A 0.9900 .
O32 H32B 0.9900 .
Sb1 Sb1 2.144(6) 2_566
W1 O28 1.90(2) 2_566
W2 O19 1.905(18) 2_566
W6 O6 1.901(17) 2_566
N5 C33 1.356(16) .
N5 C25 1.387(16) .
C25 C26 1.376(16) .
C25 H25 0.9500 .
C26 C27 1.373(16) .
C26 H26 0.9500 .
C27 C28 1.380(16) .
C27 H27 0.9500 .
C36 C35 1.377(18) .
C36 N6 1.390(16) .
C36 H36 0.9500 .
N6 C32 1.360(17) .
C32 C33 1.3900 .
C32 C31 1.3900 .
C33 C28 1.3900 .
C28 C29 1.3900 .
C29 C30 1.3900 .
C29 H29 0.9500 .
C30 C31 1.3900 .
C30 H30 0.9500 .
C31 C34 1.389(18) .
C34 C35 1.369(19) .
C34 H34 0.9500 .
C35 H35 0.9500 .
OW1 HW1A 0.8700 .
OW1 HW1B 0.8700 .

loop_
_geom_torsion_atom_site_label_1
_geom_torsion_atom_site_label_2
_geom_torsion_atom_site_label_3
_geom_torsion_atom_site_label_4
_geom_torsion
_geom_torsion_site_symmetry_1
_geom_torsion_site_symmetry_4
N1 C1 C2 C3 -1(8) . .
C1 C2 C3 C4 1(9) . .
C7 C9 C8 N1 -177(2) . .
N2 C9 C8 N1 4(3) . .
C7 C9 C8 C4 0.0 . .
N2 C9 C8 C4 -179(3) . .
N1 C8 C4 C5 177(3) . .
C9 C8 C4 C5 0.0 . .
N1 C8 C4 C3 -5(4) . .
C9 C8 C4 C3 178(3) . .
C2 C3 C4 C5 179(5) . .
C2 C3 C4 C8 2(8) . .
C8 C4 C5 C6 0.0 . .
C3 C4 C5 C6 -178(3) . .
C4 C5 C6 C7 0.0 . .
C5 C6 C7 C9 0.0 . .
C5 C6 C7 C10 176(2) . .
C8 C9 C7 C6 0.0 . .
N2 C9 C7 C6 179(3) . .
C8 C9 C7 C10 -176(2) . .
N2 C9 C7 C10 2(3) . .
C6 C7 C10 C11 -177(4) . .
C9 C7 C10 C11 -1(4) . .
C7 C10 C11 C12 2(9) . .
C10 C11 C12 N2 -4(11) . .
N3 C13 C14 C15 3(6) . .
C13 C14 C15 C16 -6(6) . .
C14 C15 C16 C17 9(6) . .
C14 C15 C16 C21 178(4) . .
C15 C16 C17 N3 -9(6) . .
C21 C16 C17 N3 -179(3) . .
C15 C16 C17 C18 175(3) . .
C21 C16 C17 C18 5(5) . .
C16 C17 C18 N4 179(3) . .
N3 C17 C18 N4 2(4) . .
C16 C17 C18 C19 -2(5) . .
N3 C17 C18 C19 -179(3) . .
N4 C18 C19 C22 -3(4) . .
C17 C18 C19 C22 178(3) . .
N4 C18 C19 C20 180(3) . .
C17 C18 C19 C20 1(5) . .
C18 C19 C20 C21 -3(6) . .
C22 C19 C20 C21 -180(3) . .
C19 C20 C21 C16 6(6) . .
C17 C16 C21 C20 -7(6) . .
C15 C16 C21 C20 -176(4) . .
C18 C19 C22 C23 4(4) . .
C20 C19 C22 C23 -179(4) . .
C19 C22 C23 C24 -4(5) . .
C22 C23 C24 N4 2(5) . .
C2 C1 N1 C8 -2(6) . .
C2 C1 N1 Cu1 173(3) . .
C9 C8 N1 C1 -178(2) . .
C4 C8 N1 C1 5(4) . .
C9 C8 N1 Cu1 6(2) . .
C4 C8 N1 Cu1 -170.8(16) . .
O32 Cu1 N1 C1 84(5) . .
N2 Cu1 N1 C1 175(4) . .
O31 Cu1 N1 C1 -14(4) . .
O32 Cu1 N1 C8 -101(4) . .
N2 Cu1 N1 C8 -10(2) . .
O31 Cu1 N1 C8 160(2) . .
C11 C12 N2 C9 6(8) . .
C11 C12 N2 Cu1 -167(6) . .
C8 C9 N2 C12 174(3) . .
C7 C9 N2 C12 -5(4) . .
C8 C9 N2 Cu1 -12(3) . .
C7 C9 N2 Cu1 169.0(15) . .
N1 Cu1 N2 C12 -175(4) . .
O32 Cu1 N2 C12 -15(4) . .
O31 Cu1 N2 C12 132(7) . .
N1 Cu1 N2 C9 12(2) . .
O32 Cu1 N2 C9 173(2) . .
O31 Cu1 N2 C9 -41(8) . .
C14 C13 N3 C17 -3(5) . .
C14 C13 N3 Cu2 -177(3) . .
C16 C17 N3 C13 6(5) . .
C18 C17 N3 C13 -178(3) . .
C16 C17 N3 Cu2 -179(3) . .
C18 C17 N3 Cu2 -2(3) . .
O32 Cu2 N3 C13 -8(3) . .
O25 Cu2 N3 C13 -133(5) . .
N4 Cu2 N3 C13 176(3) . .
O5 Cu2 N3 C13 87(3) 2_566 .
O32 Cu2 N3 C17 178(2) . .
O25 Cu2 N3 C17 53(7) . .
N4 Cu2 N3 C17 1(2) . .
O5 Cu2 N3 C17 -87(2) 2_566 .
C23 C24 N4 C18 0(4) . .
C23 C24 N4 Cu2 -179(2) . .
C19 C18 N4 C24 1(4) . .
C17 C18 N4 C24 180(2) . .
C19 C18 N4 Cu2 180(2) . .
C17 C18 N4 Cu2 -1(3) . .
O32 Cu2 N4 C24 126(13) . .
O25 Cu2 N4 C24 7(2) . .
N3 Cu2 N4 C24 179(2) . .
O5 Cu2 N4 C24 -80(2) 2_566 .
O32 Cu2 N4 C18 -53(15) . .
O25 Cu2 N4 C18 -173(2) . .
N3 Cu2 N4 C18 0(2) . .
O5 Cu2 N4 C18 101(2) 2_566 .
O32 Cu2 O25 W6 84(3) . .
N4 Cu2 O25 W6 -99(3) . .
N3 Cu2 O25 W6 -150(5) . .
O5 Cu2 O25 W6 -9(2) 2_566 .
O25 Cu2 O32 Cu1 -17.6(18) . .
N4 Cu2 O32 Cu1 -137(13) . .
N3 Cu2 O32 Cu1 170.4(18) . .
O5 Cu2 O32 Cu1 68.9(18) 2_566 .
N1 Cu1 O32 Cu2 166(3) . .
N2 Cu1 O32 Cu2 77.5(19) . .
O31 Cu1 O32 Cu2 -96.1(19) . .
W6 O15 Sb1 O8 170.3(11) . .
W2 O15 Sb1 O8 -78.6(10) . .
W5 O15 Sb1 O8 42.0(14) . .
W6 O15 Sb1 O21 81.3(10) . .
W2 O15 Sb1 O21 -167.6(9) . .
W5 O15 Sb1 O21 -47.0(14) . .
W6 O15 Sb1 Sb1 -53.0(12) . 2_566
W2 O15 Sb1 Sb1 58.1(10) . 2_566
W5 O15 Sb1 Sb1 178.7(9) . 2_566
W3 O8 Sb1 O15 -171.4(10) . .
W1 O8 Sb1 O15 82.6(10) . .
W4 O8 Sb1 O15 -45.3(17) . .
W3 O8 Sb1 O21 -82.2(10) . .
W1 O8 Sb1 O21 171.9(10) . .
W4 O8 Sb1 O21 43.9(17) . .
W3 O8 Sb1 Sb1 54.4(12) . 2_566
W1 O8 Sb1 Sb1 -51.5(13) . 2_566
W4 O8 Sb1 Sb1 -179.5(11) . 2_566
W7 O21 Sb1 O15 173.3(9) . .
W9 O21 Sb1 O15 -80.5(10) . .
W8 O21 Sb1 O15 45.9(13) . .
W7 O21 Sb1 O8 82.9(9) . .
W9 O21 Sb1 O8 -170.9(10) . .
W8 O21 Sb1 O8 -44.5(13) . .
W7 O21 Sb1 Sb1 -54.3(10) . 2_566
W9 O21 Sb1 Sb1 51.9(11) . 2_566
W8 O21 Sb1 Sb1 178.3(8) . 2_566
W2 O4 W1 O1 -135(3) . .
W2 O4 W1 O28 -33(3) . 2_566
W2 O4 W1 O3 127(3) . .
W2 O4 W1 O2 43(4) . .
W2 O4 W1 O8 52(3) . .
W4 O3 W1 O1 171.4(12) . .
W4 O3 W1 O4 -86.4(12) . .
W4 O3 W1 O28 -9(3) . 2_566
W4 O3 W1 O2 71.2(12) . .
W4 O3 W1 O8 -2.1(10) . .
W3 O2 W1 O1 -174.1(12) . .
W3 O2 W1 O4 8(3) . .
W3 O2 W1 O28 83.4(11) . 2_566
W3 O2 W1 O3 -76.7(11) . .
W3 O2 W1 O8 -2.1(9) . .
Sb1 O8 W1 O1 172(5) . .
W3 O8 W1 O1 54(6) . .
W4 O8 W1 O1 -39(6) . .
Sb1 O8 W1 O4 -56.6(11) . .
W3 O8 W1 O4 -174.7(8) . .
W4 O8 W1 O4 92.3(8) . .
Sb1 O8 W1 O28 30.1(10) . 2_566
W3 O8 W1 O28 -88.0(7) . 2_566
W4 O8 W1 O28 179.0(8) . 2_566
Sb1 O8 W1 O3 -147.4(12) . .
W3 O8 W1 O3 94.5(8) . .
W4 O8 W1 O3 1.5(8) . .
Sb1 O8 W1 O2 119.7(11) . .
W3 O8 W1 O2 1.5(7) . .
W4 O8 W1 O2 -91.4(8) . .
W1 O4 W2 O11 130(3) . .
W1 O4 W2 O19 32(3) . 2_566
W1 O4 W2 O12 -127(3) . .
W1 O4 W2 O14 -40(5) . .
W1 O4 W2 O15 -51(3) . .
W5 O12 W2 O11 -174.2(11) . .
W5 O12 W2 O19 -8(3) . 2_566
W5 O12 W2 O4 84.8(11) . .
W5 O12 W2 O14 -75.5(11) . .
W5 O12 W2 O15 -2.1(9) . .
W6 O14 W2 O11 177.9(12) . .
W6 O14 W2 O19 -84.2(12) . 2_566
W6 O14 W2 O4 -11(3) . .
W6 O14 W2 O12 76.3(12) . .
W6 O14 W2 O15 -0.1(10) . .
Sb1 O15 W2 O11 -138(6) . .
W6 O15 W2 O11 -14(7) . .
W5 O15 W2 O11 78(7) . .
Sb1 O15 W2 O19 -36.8(9) . 2_566
W6 O15 W2 O19 86.8(8) . 2_566
W5 O15 W2 O19 179.3(7) . 2_566
Sb1 O15 W2 O4 52.7(10) . .
W6 O15 W2 O4 176.3(8) . .
W5 O15 W2 O4 -91.2(7) . .
Sb1 O15 W2 O12 145.4(11) . .
W6 O15 W2 O12 -91.0(8) . .
W5 O15 W2 O12 1.5(7) . .
Sb1 O15 W2 O14 -123.5(11) . .
W6 O15 W2 O14 0.1(8) . .
W5 O15 W2 O14 92.6(8) . .
Cu2 O5 W3 O17 -121.6(14) 2_566 .
Cu2 O5 W3 O6 -31.4(15) 2_566 .
Cu2 O5 W3 O2 57.8(15) 2_566 .
Cu2 O5 W3 O7 146.0(13) 2_566 .
Cu2 O5 W3 O8 77(6) 2_566 .
W7 O17 W3 O5 127(2) . .
W7 O17 W3 O6 29(3) . .
W7 O17 W3 O2 -51(4) . .
W7 O17 W3 O7 -130(3) . .
W7 O17 W3 O8 -55(2) . .
W6 O6 W3 O5 10.3(18) 2_566 .
W6 O6 W3 O17 111.9(17) 2_566 .
W6 O6 W3 O2 -87.2(17) 2_566 .
W6 O6 W3 O7 -162.8(16) 2_566 .
W6 O6 W3 O8 -161.8(17) 2_566 .
W1 O2 W3 O5 179.2(11) . .
W1 O2 W3 O17 -3(3) . .
W1 O2 W3 O6 -82.4(11) . .
W1 O2 W3 O7 76.7(11) . .
W1 O2 W3 O8 2.1(9) . .
W4 O7 W3 O5 -172.0(10) . .
W4 O7 W3 O17 86.1(11) . .
W4 O7 W3 O6 1(3) . .
W4 O7 W3 O2 -74.8(11) . .
W4 O7 W3 O8 0.0(10) . .
Sb1 O8 W3 O5 -141(5) . .
W1 O8 W3 O5 -22(6) . .
W4 O8 W3 O5 71(6) . .
Sb1 O8 W3 O17 57.3(10) . .
W1 O8 W3 O17 176.9(8) . .
W4 O8 W3 O17 -90.7(8) . .
Sb1 O8 W3 O6 -31.6(10) . .
W1 O8 W3 O6 88.0(7) . .
W4 O8 W3 O6 -179.6(8) . .
Sb1 O8 W3 O2 -121.1(11) . .
W1 O8 W3 O2 -1.5(7) . .
W4 O8 W3 O2 90.9(8) . .
Sb1 O8 W3 O7 148.1(12) . .
W1 O8 W3 O7 -92.4(8) . .
W4 O8 W3 O7 0.0(7) . .
W3 O7 W4 O9 170.6(12) . .
W3 O7 W4 O16 -86.5(10) . .
W3 O7 W4 O3 73.3(12) . .
W3 O7 W4 O10 4(3) . .
W3 O7 W4 O8 0.0(10) . .
W8 O16 W4 O9 -116.4(12) . .
W8 O16 W4 O7 144.6(12) . .
W8 O16 W4 O3 73(2) . .
W8 O16 W4 O10 -13.0(11) . .
W8 O16 W4 O8 71.0(11) . .
W1 O3 W4 O9 -170.8(12) . .
W1 O3 W4 O7 -70.4(12) . .
W1 O3 W4 O16 0(3) . .
W1 O3 W4 O10 88.6(11) . .
W1 O3 W4 O8 2.1(10) . .
W5 O10 W4 O9 118.8(13) . .
W5 O10 W4 O7 -74(2) . .
W5 O10 W4 O16 13.3(11) . .
W5 O10 W4 O3 -145.2(12) . .
W5 O10 W4 O8 -70.8(11) . .
Sb1 O8 W4 O9 172(4) . .
W3 O8 W4 O9 -56(5) . .
W1 O8 W4 O9 37(5) . .
Sb1 O8 W4 O7 -132.2(19) . .
W3 O8 W4 O7 0.0(7) . .
W1 O8 W4 O7 93.3(8) . .
Sb1 O8 W4 O16 -47.7(17) . .
W3 O8 W4 O16 84.4(7) . .
W1 O8 W4 O16 177.7(7) . .
Sb1 O8 W4 O3 133.0(19) . .
W3 O8 W4 O3 -94.8(8) . .
W1 O8 W4 O3 -1.5(8) . .
Sb1 O8 W4 O10 49.1(17) . .
W3 O8 W4 O10 -178.7(7) . .
W1 O8 W4 O10 -85.4(7) . .
W2 O12 W5 O13 173.6(11) . .
W2 O12 W5 O23 -1(3) . .
W2 O12 W5 O24 73.9(11) . .
W2 O12 W5 O10 -85.3(10) . .
W2 O12 W5 O15 2.1(9) . .
W8 O23 W5 O13 121(2) . .
W8 O23 W5 O12 -64(5) . .
W8 O23 W5 O24 -140(2) . .
W8 O23 W5 O10 18(2) . .
W8 O23 W5 O15 -67(2) . .
W6 O24 W5 O13 -170.2(12) . .
W6 O24 W5 O12 -71.1(11) . .
W6 O24 W5 O23 88.6(11) . .
W6 O24 W5 O10 1(3) . .
W6 O24 W5 O15 1.8(9) . .
W4 O10 W5 O13 -117.7(13) . .
W4 O10 W5 O12 144.6(12) . .
W4 O10 W5 O23 -14.5(12) . .
W4 O10 W5 O24 71(2) . .
W4 O10 W5 O15 70.4(11) . .
Sb1 O15 W5 O13 -180(4) . .
W6 O15 W5 O13 44(5) . .
W2 O15 W5 O13 -51(5) . .
Sb1 O15 W5 O12 -130.1(16) . .
W6 O15 W5 O12 94.1(8) . .
W2 O15 W5 O12 -1.5(7) . .
Sb1 O15 W5 O23 48.9(16) . .
W6 O15 W5 O23 -86.9(10) . .
W2 O15 W5 O23 177.5(10) . .
Sb1 O15 W5 O24 134.4(16) . .
W6 O15 W5 O24 -1.4(7) . .
W2 O15 W5 O24 -97.1(8) . .
Sb1 O15 W5 O10 -46.0(14) . .
W6 O15 W5 O10 178.3(7) . .
W2 O15 W5 O10 82.6(6) . .
Cu2 O25 W6 O6 21(3) . 2_566
Cu2 O25 W6 O26 112(2) . .
Cu2 O25 W6 O24 -157(2) . .
Cu2 O25 W6 O14 -66(3) . .
Cu2 O25 W6 O15 -74(8) . .
W9 O26 W6 O25 -129(2) . .
W9 O26 W6 O6 -33(2) . 2_566
W9 O26 W6 O24 130(2) . .
W9 O26 W6 O14 45(5) . .
W9 O26 W6 O15 52(2) . .
W5 O24 W6 O25 170.6(10) . .
W5 O24 W6 O6 -2(3) . 2_566
W5 O24 W6 O26 -89.3(11) . .
W5 O24 W6 O14 74.6(11) . .
W5 O24 W6 O15 -1.9(10) . .
W2 O14 W6 O25 -178.8(11) . .
W2 O14 W6 O6 85.5(11) . 2_566
W2 O14 W6 O26 7(4) . .
W2 O14 W6 O24 -78.3(11) . .
W2 O14 W6 O15 0.1(10) . .
Sb1 O15 W6 O25 130(6) . .
W2 O15 W6 O25 8(7) . .
W5 O15 W6 O25 -83(7) . .
Sb1 O15 W6 O6 33.8(11) . 2_566
W2 O15 W6 O6 -87.8(8) . 2_566
W5 O15 W6 O6 -178.7(8) . 2_566
Sb1 O15 W6 O26 -56.5(11) . .
W2 O15 W6 O26 -178.2(9) . .
W5 O15 W6 O26 91.0(8) . .
Sb1 O15 W6 O24 -146.1(12) . .
W2 O15 W6 O24 92.2(8) . .
W5 O15 W6 O24 1.4(7) . .
Sb1 O15 W6 O14 121.5(12) . .
W2 O15 W6 O14 -0.1(8) . .
W5 O15 W6 O14 -90.9(9) . .
W2 O19 W7 O18 -15.9(19) 2_566 .
W2 O19 W7 O29 84.5(17) 2_566 .
W2 O19 W7 O17 -113.8(17) 2_566 .
W2 O19 W7 O20 163.1(18) 2_566 .
W2 O19 W7 O21 160.3(17) 2_566 .
W9 O29 W7 O18 -174.1(13) . .
W9 O29 W7 O19 83.3(11) . .
W9 O29 W7 O17 4(3) . .
W9 O29 W7 O20 -76.9(12) . .
W9 O29 W7 O21 -2.6(10) . .
W3 O17 W7 O18 -132(3) . .
W3 O17 W7 O19 -30(3) . .
W3 O17 W7 O29 50(4) . .
W3 O17 W7 O20 130(3) . .
W3 O17 W7 O21 56(2) . .
W8 O20 W7 O18 175.1(12) . .
W8 O20 W7 O19 -4(3) . .
W8 O20 W7 O29 74.6(12) . .
W8 O20 W7 O17 -87.0(12) . .
W8 O20 W7 O21 -1.1(10) . .
Sb1 O21 W7 O18 -172(5) . .
W9 O21 W7 O18 69(6) . .
W8 O21 W7 O18 -24(6) . .
Sb1 O21 W7 O19 32.1(9) . .
W9 O21 W7 O19 -86.8(8) . .
W8 O21 W7 O19 179.8(7) . .
Sb1 O21 W7 O29 121.0(11) . .
W9 O21 W7 O29 2.0(8) . .
W8 O21 W7 O29 -91.4(8) . .
Sb1 O21 W7 O17 -57.0(9) . .
W9 O21 W7 O17 -176.0(8) . .
W8 O21 W7 O17 90.6(7) . .
Sb1 O21 W7 O20 -146.9(11) . .
W9 O21 W7 O20 94.1(8) . .
W8 O21 W7 O20 0.8(7) . .
W5 O23 W8 O22 -122(2) . .
W5 O23 W8 O27 140(2) . .
W5 O23 W8 O20 63(4) . .
W5 O23 W8 O16 -18(2) . .
W5 O23 W8 O21 67(2) . .
W9 O27 W8 O22 169.3(13) . .
W9 O27 W8 O23 -88.3(12) . .
W9 O27 W8 O20 71.3(12) . .
W9 O27 W8 O16 2(3) . .
W9 O27 W8 O21 -0.7(10) . .
W7 O20 W8 O22 -170.2(12) . .
W7 O20 W8 O23 5(3) . .
W7 O20 W8 O27 -71.7(12) . .
W7 O20 W8 O16 88.0(11) . .
W7 O20 W8 O21 1.0(10) . .
W4 O16 W8 O22 118.4(13) . .
W4 O16 W8 O23 14.0(12) . .
W4 O16 W8 O27 -75(2) . .
W4 O16 W8 O20 -145.2(12) . .
W4 O16 W8 O21 -71.9(11) . .
Sb1 O21 W8 O22 176(4) . .
W7 O21 W8 O22 43(4) . .
W9 O21 W8 O22 -51(4) . .
Sb1 O21 W8 O23 -46.2(15) . .
W7 O21 W8 O23 -179.4(9) . .
W9 O21 W8 O23 86.6(9) . .
Sb1 O21 W8 O27 -132.4(15) . .
W7 O21 W8 O27 94.5(8) . .
W9 O21 W8 O27 0.5(7) . .
Sb1 O21 W8 O20 132.3(15) . .
W7 O21 W8 O20 -0.8(7) . .
W9 O21 W8 O20 -94.8(8) . .
Sb1 O21 W8 O16 48.8(12) . .
W7 O21 W8 O16 -84.4(6) . .
W9 O21 W8 O16 -178.4(6) . .
W8 O27 W9 O30 -172.7(12) . .
W8 O27 W9 O26 85.6(12) . .
W8 O27 W9 O28 3(3) . .
W8 O27 W9 O29 -73.2(12) . .
W8 O27 W9 O21 0.7(10) . .
W6 O26 W9 O30 137(2) . .
W6 O26 W9 O27 -127(3) . .
W6 O26 W9 O28 34(2) . .
W6 O26 W9 O29 -44(4) . .
W6 O26 W9 O21 -53(2) . .
W1 O28 W9 O30 7.4(19) 2_566 .
W1 O28 W9 O27 -168.1(19) 2_566 .
W1 O28 W9 O26 109.1(17) 2_566 .
W1 O28 W9 O29 -91.6(17) 2_566 .
W1 O28 W9 O21 -166.0(17) 2_566 .
W7 O29 W9 O30 173.0(12) . .
W7 O29 W9 O27 76.5(12) . .
W7 O29 W9 O26 -7(3) . .
W7 O29 W9 O28 -84.3(11) . .
W7 O29 W9 O21 2.6(10) . .
Sb1 O21 W9 O30 -178(4) . .
W7 O21 W9 O30 -59(5) . .
W8 O21 W9 O30 35(5) . .
Sb1 O21 W9 O27 146.7(12) . .
W7 O21 W9 O27 -95.1(8) . .
W8 O21 W9 O27 -0.5(7) . .
Sb1 O21 W9 O26 56.4(10) . .
W7 O21 W9 O26 174.6(9) . .
W8 O21 W9 O26 -90.8(8) . .
Sb1 O21 W9 O28 -32.5(10) . .
W7 O21 W9 O28 85.7(7) . .
W8 O21 W9 O28 -179.8(7) . .
Sb1 O21 W9 O29 -120.2(11) . .
W7 O21 W9 O29 -2.0(7) . .
W8 O21 W9 O29 92.6(8) . .
N6 Cu3 N5 C33 -7.4(18) . .
O34 Cu3 N5 C33 81(2) . .
O33 Cu3 N5 C33 -51(3) . .
O35 Cu3 N5 C33 163(2) . .
N6 Cu3 N5 C25 174(3) . .
O34 Cu3 N5 C25 -98(3) . .
O33 Cu3 N5 C25 130(3) . .
O35 Cu3 N5 C25 -15(3) . .
C33 N5 C25 C26 -3(4) . .
Cu3 N5 C25 C26 175(2) . .
N5 C25 C26 C27 4(4) . .
C25 C26 C27 C28 -5(4) . .
C35 C36 N6 C32 -1(3) . .
C35 C36 N6 Cu3 -171.9(15) . .
N5 Cu3 N6 C32 7.7(19) . .
O34 Cu3 N6 C32 -87(2) . .
O33 Cu3 N6 C32 162(2) . .
O35 Cu3 N6 C32 -19(5) . .
N5 Cu3 N6 C36 179(2) . .
O34 Cu3 N6 C36 84(3) . .
O33 Cu3 N6 C36 -26(2) . .
O35 Cu3 N6 C36 153(4) . .
C36 N6 C32 C33 -179.2(18) . .
Cu3 N6 C32 C33 -7(2) . .
C36 N6 C32 C31 3(3) . .
Cu3 N6 C32 C31 175.0(12) . .
C25 N5 C33 C32 -176(2) . .
Cu3 N5 C33 C32 6(2) . .
C25 N5 C33 C28 3(3) . .
Cu3 N5 C33 C28 -175.8(12) . .
N6 C32 C33 N5 0(2) . .
C31 C32 C33 N5 179(2) . .
N6 C32 C33 C28 -178(2) . .
C31 C32 C33 C28 0.0 . .
C26 C27 C28 C29 179(2) . .
C26 C27 C28 C33 5(4) . .
N5 C33 C28 C27 -4(3) . .
C32 C33 C28 C27 175(2) . .
N5 C33 C28 C29 -178(2) . .
C32 C33 C28 C29 0.0 . .
C27 C28 C29 C30 -175(2) . .
C33 C28 C29 C30 0.0 . .
C28 C29 C30 C31 0.0 . .
C29 C30 C31 C34 -179(2) . .
C29 C30 C31 C32 0.0 . .
N6 C32 C31 C34 -3(2) . .
C33 C32 C31 C34 178.9(19) . .
N6 C32 C31 C30 178(2) . .
C33 C32 C31 C30 0.0 . .
C30 C31 C34 C35 -179.4(11) . .
C32 C31 C34 C35 2(2) . .
C31 C34 C35 C36 -0.2(13) . .
N6 C36 C35 C34 -0.2(16) . .
